data_7064204
loop_
_publ_author_name
'Chaturvedi, Nishtha'
'Pandey, Vinay Kumar'
'Tiwari, Vinod K.'
'Bhattacharya, Subrato'

_publ_section_title
;
 Tunable Cu-Ni phosphine-thiolate complexes as water-compatible catalyst
 for base-free click chemistry
;
_journal_name_full 'New Journal of Chemistry'
_journal_paper_doi 10.1039/D5NJ03825A
_journal_year 2026
_chemical_formula_moiety 'C60 H48 Cu4 N8 Ni P4 S12, C12 H32 N4 Ni O6, 4(C3 H7 N O), 3[H2O]'
_chemical_formula_sum 'C84 H114 Cu4 N16 Ni2 O13 P4 S12'
_chemical_formula_weight 2436.09
_space_group_crystal_system tetragonal
_space_group_IT_number 85
_space_group_name_Hall '-P 4a'
_space_group_name_H-M_alt 'P 4/n :2'
_atom_sites_solution_hydrogens mixed
_audit_creation_date 2025-12-09
_audit_creation_method
;
Olex2 1.5
(compiled 2025.07.13 svn.rb7424aed for OlexSys, GUI svn.r7314)
;
_audit_update_record
;
2025-12-09 deposited with the CCDC.	2025-12-11 downloaded from the CCDC.
;
_cell_angle_alpha 90
_cell_angle_beta 90
_cell_angle_gamma 90
_cell_formula_units_Z 2
_cell_length_a 17.9807(2)
_cell_length_b 17.9807(2)
_cell_length_c 16.7565(3)
_cell_measurement_reflns_used 13766
_cell_measurement_temperature 293
_cell_measurement_theta_max 72.0730
_cell_measurement_theta_min 3.4760
_cell_volume 5417.47(13)
_computing_cell_refinement 'CrysAlisPro 1.171.42.90a (Rigaku OD, 2023)'
_computing_data_collection 'CrysAlisPro 1.171.42.90a (Rigaku OD, 2023)'
_computing_data_reduction 'CrysAlisPro 1.171.42.90a (Rigaku OD, 2023)'
_computing_molecular_graphics 'Olex2 1.5 (Dolomanov et al., 2009)'
_computing_publication_material 'Olex2 1.5 (Dolomanov et al., 2009)'
_computing_structure_refinement 'SHELXL 2019/3 (Sheldrick, 2015)'
_computing_structure_solution 'olex2.solve 1.5 (Bourhis et al., 2015)'
_diffrn_ambient_temperature 293
_diffrn_detector 'Hybrid Pixel Array Detector'
_diffrn_detector_area_resol_mean 10.0000
_diffrn_detector_type HyPix3000
_diffrn_measured_fraction_theta_full 0.999
_diffrn_measured_fraction_theta_max 0.995
_diffrn_measurement_details
;
List of Runs (angles in degrees, time in seconds):

  # Type    Start    End  Width  t~exp~   \w     \q     \k     \f   Frames
#--------------------------------------------------------------------------
  1  \w    -97.00 -19.00   0.50    3.92    --  -40.83 138.00 106.00  156
  2  \w   -107.00 -26.00   0.50    3.92    --  -40.83 -36.00  84.00  162
  3  \w    -41.00  26.00   0.50    3.92    --  -40.83  36.00-118.00  134
  4  \w    -22.00  71.00   0.50    3.92    --   40.83 -85.00 -73.00  186
  5  \w    -26.00  41.00   0.50    3.92    --   40.83 -36.00  84.00  134
  6  \w     41.00 100.00   0.50    3.92    --   40.83-138.00  43.00  118
  7  \w   -148.00 -68.00   0.50   13.00    --  -82.50-132.00-139.00  160
  8  \w   -149.00 -68.00   0.50   13.00    --  -82.50 -36.00  84.00  162
  9  \w   -112.00 -13.00   0.50   13.00    --  -82.50  85.00  45.00  198
 10  \w   -152.00 -78.00   0.50   13.00    --  -82.50 -85.00 -73.00  148
 11  \w     89.00 171.00   0.50   13.00    --  104.00  36.00-118.00  164
 12  \w     34.00 132.00   0.50   13.00    --  104.00 -85.00 -73.00  196
 13  \w     41.00  66.00   0.50   13.00    --  104.00-138.00  43.00   50
 14  \w     90.00 115.00   0.50   13.00    --  104.00 132.00 -70.00   50
 15  \w     41.00  84.00   0.50   13.00    --  104.00-132.00-139.00   86
 16  \w     77.00 116.00   0.50   13.00    --  104.00-138.00  43.00   78
 17  \w    112.00 138.00   0.50   13.00    --  104.00  85.00  45.00   52
 18  \w    -28.00  27.00   0.50    3.92    --  -40.83  21.00 -30.00  110
 19  \w    -31.00  23.00   0.50    3.92    --   40.83 -11.00 -90.00  108
 20  \w    -30.00  16.00   0.50    3.92    --   40.83 -21.00 -90.00   92
 21  \w     43.00  68.00   0.50    3.92    --   40.83  36.00-118.00   50
 22  \w     36.00  65.00   0.50   13.00    --  104.00 -59.00   0.00   58
 23  \w     88.00 168.00   0.50   13.00    --  104.00  42.00   0.00  160
 24  \w     37.00  63.00   0.50   13.00    --  104.00 -93.00-150.00   52
 25  \w    149.00 174.00   0.50   13.00    --  104.00  25.00-150.00   50
 26  \w     90.00 123.00   0.50   13.00    --  104.00  33.00 -60.00   66
 27  \w    102.00 135.00   0.50   13.00    --  104.00 111.00  90.00   66
 28  \w     36.00  61.00   0.50   13.00    --  104.00 -59.00 -90.00   50
 29  \w     57.00  98.00   0.50   13.00    --  104.00 -77.00  60.00   82
 30  \w     97.00 124.00   0.50   13.00    --  104.00  25.00-150.00   54
 31  \w     38.00  67.00   0.50   13.00    --  104.00 -59.00 -30.00   58
 32  \w     88.00 130.00   0.50   13.00    --  104.00  42.00 -90.00   84
 33  \w     36.00  67.00   0.50   13.00    --  104.00 -59.00 120.00   62
 34  \w     38.00  68.00   0.50   13.00    --  104.00 -59.00-150.00   60
 35  \w     37.00  83.00   0.50   13.00    --  104.00 -68.00  60.00   92
;
_diffrn_measurement_device 'four-circle diffractometer'
_diffrn_measurement_device_type 'XtaLAB Synergy, Dualflex, HyPix3000'
_diffrn_measurement_method '\w scans'
_diffrn_orient_matrix_type 'CrysAlisPro convention (1999,Acta A55,543-557)'
_diffrn_orient_matrix_UB_11 -0.0380840000
_diffrn_orient_matrix_UB_12 0.0734967000
_diffrn_orient_matrix_UB_13 -0.0236145000
_diffrn_orient_matrix_UB_21 0.0118263000
_diffrn_orient_matrix_UB_22 -0.0186265000
_diffrn_orient_matrix_UB_23 -0.0888434000
_diffrn_orient_matrix_UB_31 -0.0758826000
_diffrn_orient_matrix_UB_32 -0.0397803000
_diffrn_orient_matrix_UB_33 -0.0020503000
_diffrn_radiation_monochromator mirror
_diffrn_radiation_probe x-ray
_diffrn_radiation_type 'Cu K\a'
_diffrn_radiation_wavelength 1.54184
_diffrn_reflns_av_R_equivalents 0.1176
_diffrn_reflns_av_unetI/netI 0.0614
_diffrn_reflns_Laue_measured_fraction_full 0.999
_diffrn_reflns_Laue_measured_fraction_max 0.995
_diffrn_reflns_limit_h_max 19
_diffrn_reflns_limit_h_min -22
_diffrn_reflns_limit_k_max 21
_diffrn_reflns_limit_k_min -22
_diffrn_reflns_limit_l_max 20
_diffrn_reflns_limit_l_min -20
_diffrn_reflns_number 35210
_diffrn_reflns_point_group_measured_fraction_full 0.999
_diffrn_reflns_point_group_measured_fraction_max 0.995
_diffrn_reflns_theta_full 67.684
_diffrn_reflns_theta_max 72.067
_diffrn_reflns_theta_min 2.637
_diffrn_source 'micro-focus sealed X-ray tube'
_diffrn_source_type 'PhotonJet (Cu) X-ray Source'
_exptl_absorpt_coefficient_mu 4.464
_exptl_absorpt_correction_T_max 1.00000
_exptl_absorpt_correction_T_min 0.41576
_exptl_absorpt_correction_type multi-scan
_exptl_absorpt_process_details
;
CrysAlisPro 1.171.42.90a (Rigaku Oxford Diffraction, 2023)
Empirical absorption correction using spherical harmonics,
implemented in SCALE3 ABSPACK scaling algorithm.
;
_exptl_crystal_colour 'metallic reddish brown'
_exptl_crystal_colour_lustre metallic
_exptl_crystal_colour_modifier reddish
_exptl_crystal_colour_primary brown
_exptl_crystal_density_diffrn 1.493
_exptl_crystal_description block
_exptl_crystal_F_000 2516
_exptl_crystal_size_max 0.13
_exptl_crystal_size_mid 0.12
_exptl_crystal_size_min 0.07
_refine_diff_density_max 1.595
_refine_diff_density_min -0.798
_refine_diff_density_rms 0.115
_refine_ls_extinction_method none
_refine_ls_goodness_of_fit_ref 1.118
_refine_ls_hydrogen_treatment constr
_refine_ls_matrix_type full
_refine_ls_number_parameters 396
_refine_ls_number_reflns 5329
_refine_ls_number_restraints 303
_refine_ls_restrained_S_all 1.103
_refine_ls_R_factor_all 0.0985
_refine_ls_R_factor_gt 0.0871
_refine_ls_shift/su_max 0.000
_refine_ls_shift/su_mean 0.000
_refine_ls_structure_factor_coef Fsqd
_refine_ls_weighting_details 'w=1/[\s^2^(Fo^2^)+(0.1741P)^2^+2.5705P] where P=(Fo^2^+2Fc^2^)/3'
_refine_ls_weighting_scheme calc
_refine_ls_wR_factor_gt 0.2576
_refine_ls_wR_factor_ref 0.2692
_reflns_Friedel_coverage 0.000
_reflns_number_gt 4181
_reflns_number_total 5329
_reflns_threshold_expression 'I > 2\s(I)'
_cod_data_source_file d5nj03825a2.cif
_cod_data_source_block ns40p_auto
_cod_original_cell_volume 5417.47(15)
_cod_original_sg_symbol_H-M 'P 4/n'
_cod_database_code 7064204
_shelx_shelxl_version_number 2019/3
_chemical_oxdiff_formula 'NI Cu P S N C H'
_shelx_space_group_comment
;
The symmetry employed for this shelxl refinement is uniquely defined
by the following loop, which should always be used as a source of
symmetry information in preference to the above space-group names.
They are only intended as comments.
;
_shelx_estimated_absorpt_t_max 0.745
_shelx_estimated_absorpt_t_min 0.595
_olex2_refinement_description
;
1. Fixed Uiso
 At 1.2 times of:
  All C(H) groups, All C(H,H) groups
 At 1.5 times of:
  All C(H,H,H) groups, All O(H,H) groups
2. Restrained distances
 N7-C21 = N7A-C21A = N7A-C25A = N7-C25
 1.45 with sigma of 0.01
 O28A-C3A = O28-C3
 1.23 with sigma of 0.01
 N7A-C3A = N7-C3
 1.32 with sigma of 0.01
 N1A-C1A = N1-C6 = N1A-C6A = N1-C1
 1.45 with sigma of 0.01
 N1-C2 = N1A-C2A
 1.32 with sigma of 0.01
 O3-C2 = O3A-C2A
 1.23 with sigma of 0.01
 C2-C1
 2.46 with sigma of 0.04
 C2-C6
 2.45 with sigma of 0.04
 N1-C1 \\sim N1-C6
 with sigma of 0.02
 Ni2-O28 \\sim Ni2-O28A
 with sigma of 0.02
 Ni2-C3 \\sim Ni2-C3A
 with sigma of 0.04
 N7-O28 \\sim N7A-O28A
 with sigma of 0.04
 C21-C25 \\sim C21A-C25A
 with sigma of 0.04
 O3-N1 \\sim O3A-N1A
 with sigma of 0.04
 C21-C3 \\sim C21A-C3A
 with sigma of 0.04
 C25-C3 \\sim C25A-C3A
 with sigma of 0.04
 C2-C6 \\sim C2A-C6A
 with sigma of 0.04
 C2-C1 \\sim C2A-C1A
 with sigma of 0.04
 C1-C6 \\sim C1A-C6A
 with sigma of 0.04
3. Restrained planarity
 C2, O3, N1, C1, C6
 with sigma of 0.1
 N1A, C2A, O3A, C1A, C6A
 with sigma of 0.01
4. Uiso/Uaniso restraints and constraints
C2 \\sim O3 \\sim N1 \\sim C1 \\sim C6 \\sim O3A \\sim C2A \\sim N1A \\sim C1A
\\sim C6A: within 2A with sigma of 0.01 and sigma for terminal atoms of 0.02
within 2A
N7 \\sim C21 \\sim C25 \\sim N7A \\sim C21A \\sim C25A \\sim O28 \\sim C3 \\sim
O28A \\sim C3A: within 2A with sigma of 0.01 and sigma for terminal atoms of
0.02 within 2A
Uanis(N1A) = Uanis(N1)
5. Others
 Sof(O3A)=Sof(C2A)=Sof(H2AA)=Sof(N1A)=Sof(C1A)=Sof(H1AA)=Sof(H1AB)=Sof(H1AC)=
 Sof(C6A)=Sof(H6AA)=Sof(H6AB)=Sof(H6AC)=1-FVAR(1)
 Sof(C2)=Sof(H2)=Sof(O3)=Sof(N1)=Sof(C1)=Sof(H1A)=Sof(H1B)=Sof(H1C)=Sof(C6)=
 Sof(H6C)=Sof(H6D)=Sof(H6E)=FVAR(1)
 Sof(O28A)=Sof(C3A)=Sof(H3A)=Sof(N7A)=Sof(C21A)=Sof(H21D)=Sof(H21E)=Sof(H21F)=
 Sof(C25A)=Sof(H25D)=Sof(H25E)=Sof(H25F)=1-FVAR(2)
 Sof(N7)=Sof(C21)=Sof(H21A)=Sof(H21B)=Sof(H21C)=Sof(C25)=Sof(H25A)=Sof(H25B)=
 Sof(H25C)=Sof(O28)=Sof(C3)=Sof(H3)=FVAR(2)
 Fixed Sof: H6A(0.25) H6B(0.25) H2A(0.25) H2B(0.25)
6.a Rotating group:
 O6(H6A,H6B), O2(H2A,H2B)
6.b Secondary CH2 refined with riding coordinates:
 C8(H8A,H8B)
6.c Aromatic/amide H refined with riding coordinates:
 C5(H5), C9(H9), C12(H12), C14(H14), C15(H15), C16(H16), C17(H17), C20(H20),
 C23(H23), C30(H30), C3(H3), C2(H2), C2A(H2AA), C3A(H3A)
6.d Idealised Me refined as rotating group:
 C21(H21A,H21B,H21C), C25(H25A,H25B,H25C), C1(H1A,H1B,H1C), C6(H6C,H6D,H6E),
 C1A(H1AA,H1AB,H1AC), C6A(H6AA,H6AB,H6AC), C21A(H21D,H21E,H21F), C25A(H25D,H25E,
 H25F)
;
_smtbx_masks_void_probe_radius 1.2
_smtbx_masks_void_truncation_radius 1.2
_olex2_submission_special_instructions 'No special instructions were received'
_oxdiff_exptl_absorpt_empirical_details
;
Empirical correction (ABSPACK) includes:
- Absorption correction using spherical harmonics
- Frame scaling
;
_oxdiff_exptl_absorpt_empirical_full_max 2.512
_oxdiff_exptl_absorpt_empirical_full_min 0.166

loop_
_space_group_symop_operation_xyz
'x, y, z'
'-x+1/2, -y+1/2, z'
'-y+1/2, x, z'
'y, -x+1/2, z'
'-x, -y, -z'
'x-1/2, y-1/2, -z'
'y-1/2, -x, -z'
'-y, x-1/2, -z'

loop_
_atom_site_label
_atom_site_type_symbol
_atom_site_fract_x
_atom_site_fract_y
_atom_site_fract_z
_atom_site_U_iso_or_equiv
_atom_site_adp_type
_atom_site_occupancy
_atom_site_site_symmetry_order
_atom_site_calc_flag
_atom_site_refinement_flags_posn
_atom_site_refinement_flags_adp
_atom_site_refinement_flags_occupancy
_atom_site_disorder_assembly
_atom_site_disorder_group
Cu1 Cu 0.32428(5) 0.77614(5) 0.33029(4) 0.0573(3) Uani 1 1 d . . . . .
Ni1 Ni 0.250000 0.750000 0.500000 0.0401(4) Uani 1 4 d S T P . .
S1 S 0.47859(7) 0.82005(8) 0.53974(8) 0.0543(4) Uani 1 1 d . . . . .
S2 S 0.35827(7) 0.77898(7) 0.66104(7) 0.0524(4) Uani 1 1 d . . . . .
S3 S 0.51665(9) 0.83601(11) 0.36482(10) 0.0755(5) Uani 1 1 d . . . . .
P1 P 0.35962(7) 0.77179(7) 0.20307(7) 0.0488(4) Uani 1 1 d . . . . .
N3 N 0.3507(2) 0.7803(2) 0.5006(2) 0.0458(9) Uani 1 1 d . . . . .
N4 N 0.3855(2) 0.7932(2) 0.4279(2) 0.0476(9) Uani 1 1 d . . . . .
C5 C 0.5150(6) 0.6073(5) 0.2105(7) 0.112(3) Uani 1 1 d . . . . .
H5 H 0.519903 0.563307 0.239241 0.135 Uiso 1 1 calc R U . . .
C13 C 0.3898(3) 0.7909(3) 0.5645(3) 0.0462(10) Uani 1 1 d . . . . .
C18 C 0.4555(3) 0.8147(3) 0.4373(3) 0.0513(11) Uani 1 1 d . . . . .
C8 C 0.2873(3) 0.7281(3) 0.1402(3) 0.0536(12) Uani 1 1 d . . . . .
H8A H 0.305561 0.724438 0.085908 0.064 Uiso 1 1 calc R U . . .
H8B H 0.278225 0.677959 0.159396 0.064 Uiso 1 1 calc R U . . .
C9 C 0.4042(7) 0.9898(5) 0.1570(6) 0.112(3) Uani 1 1 d . . . . .
H9 H 0.412824 1.032571 0.186749 0.135 Uiso 1 1 calc R U . . .
C10 C 0.4421(3) 0.7161(3) 0.1819(3) 0.0570(12) Uani 1 1 d . . . . .
C11 C 0.3758(3) 0.8595(3) 0.1502(3) 0.0584(12) Uani 1 1 d . . . . .
C12 C 0.3720(4) 0.8656(4) 0.0679(4) 0.0731(17) Uani 1 1 d . . . . .
H12 H 0.359891 0.823868 0.037839 0.088 Uiso 1 1 calc R U . . .
C14 C 0.4967(4) 0.7382(5) 0.1289(5) 0.088(2) Uani 1 1 d . . . . .
H14 H 0.491934 0.782421 0.100650 0.106 Uiso 1 1 calc R U . . .
C15 C 0.4027(6) 0.9928(5) 0.0747(7) 0.112(3) Uani 1 1 d . . . . .
H15 H 0.413596 1.037518 0.049497 0.135 Uiso 1 1 calc R U . . .
C16 C 0.3924(5) 0.9213(4) 0.1953(5) 0.089(2) Uani 1 1 d . . . . .
H16 H 0.395698 0.917702 0.250569 0.107 Uiso 1 1 calc R U . . .
C17 C 0.5598(5) 0.6926(8) 0.1184(7) 0.123(4) Uani 1 1 d . . . . .
H17 H 0.596899 0.707178 0.082983 0.148 Uiso 1 1 calc R U . . .
C20 C 0.4516(4) 0.6511(4) 0.2227(5) 0.091(2) Uani 1 1 d . . . . .
H20 H 0.415526 0.635712 0.258916 0.109 Uiso 1 1 calc R U . . .
C23 C 0.3858(5) 0.9322(5) 0.0292(5) 0.096(2) Uani 1 1 d . . . . .
H23 H 0.383562 0.935510 -0.026130 0.115 Uiso 1 1 calc R U . . .
C30 C 0.5676(5) 0.6256(7) 0.1605(7) 0.109(3) Uani 1 1 d . . . . .
H30 H 0.608864 0.595261 0.153058 0.130 Uiso 1 1 calc R U . . .
Ni2 Ni 0.750000 0.750000 0.55378(11) 0.0572(5) Uani 1 4 d DS T P . .
N7 N 0.5490(16) 0.633(3) 0.556(2) 0.083(3) Uani 0.187(10) 1 d D U P A 1
C21 C 0.536(2) 0.635(3) 0.471(2) 0.084(6) Uani 0.187(10) 1 d D U P A 1
H21A H 0.501079 0.596929 0.456733 0.126 Uiso 0.187(10) 1 calc R U P A 1
H21B H 0.582082 0.626656 0.443320 0.126 Uiso 0.187(10) 1 calc R U P A 1
H21C H 0.516415 0.682754 0.456126 0.126 Uiso 0.187(10) 1 calc R U P A 1
C25 C 0.488(2) 0.617(3) 0.610(3) 0.098(6) Uani 0.187(10) 1 d D U P A 1
H25A H 0.452885 0.657008 0.609388 0.147 Uiso 0.187(10) 1 calc R U P A 1
H25B H 0.506985 0.610760 0.663423 0.147 Uiso 0.187(10) 1 calc R U P A 1
H25C H 0.463846 0.571755 0.593723 0.147 Uiso 0.187(10) 1 calc R U P A 1
O28 O 0.6524(14) 0.695(2) 0.5299(17) 0.077(4) Uani 0.187(10) 1 d D U P A 1
C3 C 0.6109(14) 0.6666(19) 0.5795(17) 0.078(3) Uani 0.187(10) 1 d D U P A 1
H3 H 0.622971 0.668629 0.633450 0.094 Uiso 0.187(10) 1 calc R U P A 1
C2 C 0.1965(9) 1.1255(7) 0.1286(9) 0.125(3) Uani 0.683(11) 1 d D U P B 1
H2 H 0.197871 1.167710 0.160539 0.150 Uiso 0.683(11) 1 calc R U P B 1
O3 O 0.1960(9) 1.1309(10) 0.0545(8) 0.169(5) Uani 0.683(11) 1 d D U P B 1
N1 N 0.1950(9) 1.0586(6) 0.1607(7) 0.113(2) Uani 0.683(11) 1 d D U P B 1
C1 C 0.2013(11) 1.0506(10) 0.2465(8) 0.131(4) Uani 0.683(11) 1 d D U P B 1
H1A H 0.214637 1.097640 0.269572 0.196 Uiso 0.683(11) 1 calc R U P B 1
H1B H 0.238967 1.014538 0.258653 0.196 Uiso 0.683(11) 1 calc R U P B 1
H1C H 0.154541 1.034492 0.267982 0.196 Uiso 0.683(11) 1 calc R U P B 1
C6 C 0.1885(12) 0.9913(8) 0.1142(10) 0.127(4) Uani 0.683(11) 1 d D U P B 1
H6C H 0.191327 1.003260 0.058426 0.190 Uiso 0.683(11) 1 calc R U P B 1
H6D H 0.141602 0.967911 0.125260 0.190 Uiso 0.683(11) 1 calc R U P B 1
H6E H 0.228186 0.957981 0.127907 0.190 Uiso 0.683(11) 1 calc R U P B 1
O3A O 0.2006(16) 1.1618(13) 0.2167(16) 0.147(7) Uani 0.317(11) 1 d D U P B 2
C2A C 0.1931(14) 1.0940(13) 0.2159(17) 0.125(4) Uani 0.317(11) 1 d D U P B 2
H2AA H 0.185028 1.069514 0.264019 0.150 Uiso 0.317(11) 1 calc R U P B 2
N1A N 0.1960(14) 1.0546(12) 0.1498(16) 0.113(2) Uani 0.317(11) 1 d D U P B 2
C1A C 0.208(2) 1.082(2) 0.0692(18) 0.133(5) Uani 0.317(11) 1 d D U P B 2
H1AA H 0.173517 1.120958 0.057869 0.199 Uiso 0.317(11) 1 calc R U P B 2
H1AB H 0.200725 1.041727 0.031945 0.199 Uiso 0.317(11) 1 calc R U P B 2
H1AC H 0.257967 1.100145 0.064355 0.199 Uiso 0.317(11) 1 calc R U P B 2
C6A C 0.187(3) 0.9744(13) 0.153(2) 0.129(6) Uani 0.317(11) 1 d D U P B 2
H6AA H 0.184630 0.958440 0.207362 0.194 Uiso 0.317(11) 1 calc R U P B 2
H6AB H 0.227827 0.950827 0.126508 0.194 Uiso 0.317(11) 1 calc R U P B 2
H6AC H 0.141233 0.960971 0.126264 0.194 Uiso 0.317(11) 1 calc R U P B 2
O6 O 0.750000 0.750000 0.6760(5) 0.098(3) Uani 1 4 d S T P A .
H6A H 0.725154 0.789030 0.696602 0.147 Uiso 0.25 1 d R U P . .
H6B H 0.795762 0.756824 0.696602 0.147 Uiso 0.25 1 d R U P . .
O2 O 0.750000 0.750000 0.4329(6) 0.102(3) Uani 1 4 d S T P A 1
H2A H 0.796308 0.733717 0.386430 0.153 Uiso 0.25 1 d R U P A 1
H2B H 0.703692 0.766283 0.386430 0.153 Uiso 0.25 1 d R U P A 1
O28A O 0.6530(3) 0.6891(4) 0.5648(4) 0.0757(18) Uani 0.813(10) 1 d D U P A 2
C3A C 0.6093(4) 0.6746(4) 0.5102(5) 0.076(2) Uani 0.813(10) 1 d D U P A 2
H3A H 0.621389 0.689318 0.458604 0.091 Uiso 0.813(10) 1 calc R U P A 2
N7A N 0.5464(4) 0.6390(5) 0.5220(6) 0.082(2) Uani 0.813(10) 1 d D U P A 2
C21A C 0.4995(6) 0.6254(6) 0.4529(6) 0.100(3) Uani 0.813(10) 1 d D U P A 2
H21D H 0.517631 0.653643 0.408328 0.149 Uiso 0.813(10) 1 calc R U P A 2
H21E H 0.449417 0.640140 0.464764 0.149 Uiso 0.813(10) 1 calc R U P A 2
H21F H 0.500530 0.573395 0.439965 0.149 Uiso 0.813(10) 1 calc R U P A 2
C25A C 0.5208(7) 0.6156(7) 0.6001(6) 0.105(3) Uani 0.813(10) 1 d D U P A 2
H25D H 0.561664 0.595193 0.629724 0.158 Uiso 0.813(10) 1 calc R U P A 2
H25E H 0.482769 0.578538 0.594140 0.158 Uiso 0.813(10) 1 calc R U P A 2
H25F H 0.500868 0.657671 0.628273 0.158 Uiso 0.813(10) 1 calc R U P A 2

loop_
_atom_site_aniso_label
_atom_site_aniso_U_11
_atom_site_aniso_U_22
_atom_site_aniso_U_33
_atom_site_aniso_U_23
_atom_site_aniso_U_13
_atom_site_aniso_U_12
Cu1 0.0569(5) 0.0721(6) 0.0429(5) -0.0027(3) 0.0005(3) -0.0023(4)
Ni1 0.0381(5) 0.0381(5) 0.0442(8) 0.000 0.000 0.000
S1 0.0424(6) 0.0624(7) 0.0580(7) -0.0025(5) -0.0029(5) -0.0066(5)
S2 0.0524(7) 0.0611(8) 0.0437(6) -0.0017(5) -0.0004(5) -0.0014(5)
S3 0.0561(8) 0.1041(12) 0.0663(9) 0.0049(8) 0.0131(6) -0.0201(8)
P1 0.0493(7) 0.0524(7) 0.0447(7) -0.0006(5) 0.0042(5) -0.0022(5)
N3 0.044(2) 0.050(2) 0.044(2) -0.0025(16) -0.0029(16) -0.0022(16)
N4 0.042(2) 0.053(2) 0.047(2) -0.0006(17) 0.0009(16) -0.0071(17)
C5 0.091(6) 0.093(6) 0.152(8) 0.022(6) 0.010(6) 0.031(5)
C13 0.045(2) 0.042(2) 0.052(3) 0.0009(19) 0.0008(19) 0.0023(19)
C18 0.046(2) 0.055(3) 0.052(3) 0.000(2) 0.005(2) -0.005(2)
C8 0.058(3) 0.053(3) 0.050(3) -0.004(2) 0.001(2) -0.003(2)
C9 0.154(10) 0.068(5) 0.115(7) 0.002(4) -0.018(6) -0.036(5)
C10 0.053(3) 0.064(3) 0.053(3) -0.013(2) 0.000(2) 0.005(2)
C11 0.059(3) 0.062(3) 0.054(3) 0.005(2) 0.004(2) -0.005(3)
C12 0.084(4) 0.070(4) 0.065(4) 0.010(3) 0.004(3) -0.007(3)
C14 0.063(4) 0.102(5) 0.100(5) 0.012(4) 0.014(4) 0.010(4)
C15 0.124(8) 0.086(6) 0.127(8) 0.044(5) 0.004(6) -0.020(5)
C16 0.118(6) 0.066(4) 0.083(5) 0.003(3) -0.009(4) -0.019(4)
C17 0.062(4) 0.172(11) 0.136(8) -0.008(8) 0.034(5) 0.016(6)
C20 0.080(5) 0.077(5) 0.116(6) 0.007(4) 0.020(4) 0.019(4)
C23 0.117(6) 0.089(5) 0.081(5) 0.031(4) 0.002(5) -0.012(5)
C30 0.076(5) 0.119(8) 0.132(8) -0.008(6) 0.005(5) 0.034(5)
Ni2 0.0566(7) 0.0566(7) 0.0585(10) 0.000 0.000 0.000
N7 0.058(5) 0.071(5) 0.119(7) -0.015(6) 0.005(6) -0.001(5)
C21 0.058(10) 0.071(10) 0.124(11) -0.015(10) 0.000(10) -0.006(10)
C25 0.070(12) 0.091(11) 0.132(12) -0.017(11) 0.015(12) -0.005(12)
O28 0.055(6) 0.069(6) 0.107(7) -0.010(7) 0.003(6) -0.013(6)
C3 0.056(5) 0.068(5) 0.111(6) -0.012(5) 0.004(5) -0.005(5)
C2 0.138(6) 0.097(5) 0.139(6) 0.015(5) -0.003(6) -0.005(6)
O3 0.183(11) 0.162(10) 0.163(9) 0.035(9) -0.003(9) -0.019(10)
N1 0.124(4) 0.088(4) 0.128(5) 0.013(4) 0.000(4) -0.002(4)
C1 0.151(10) 0.108(8) 0.133(9) 0.021(8) -0.009(8) 0.006(8)
C6 0.145(9) 0.096(8) 0.138(10) 0.003(7) -0.003(9) -0.002(8)
O3A 0.173(13) 0.120(11) 0.148(13) -0.038(11) 0.002(12) -0.016(11)
C2A 0.136(7) 0.102(6) 0.137(7) 0.012(6) -0.001(7) -0.005(7)
N1A 0.124(4) 0.088(4) 0.128(5) 0.013(4) 0.000(4) -0.002(4)
C1A 0.143(10) 0.113(10) 0.142(10) 0.021(9) -0.003(9) 0.000(10)
C6A 0.139(12) 0.107(11) 0.141(13) 0.011(11) -0.002(12) 0.002(11)
O6 0.119(6) 0.119(6) 0.057(5) 0.000 0.000 0.000
O2 0.118(6) 0.118(6) 0.070(6) 0.000 0.000 0.000
O28A 0.059(3) 0.070(3) 0.098(5) -0.007(4) -0.001(3) -0.010(2)
C3A 0.053(3) 0.064(3) 0.110(5) -0.015(4) 0.005(3) -0.003(3)
N7A 0.057(3) 0.069(3) 0.121(6) -0.016(5) 0.007(4) -0.001(3)
C21A 0.062(5) 0.085(6) 0.151(8) -0.024(6) -0.008(6) -0.005(5)
C25A 0.071(6) 0.099(6) 0.145(8) -0.006(6) 0.019(6) 0.000(6)

loop_
_atom_type_symbol
_atom_type_description
_atom_type_scat_dispersion_real
_atom_type_scat_dispersion_imag
_atom_type_scat_source
C C 0.0181 0.0091 'International Tables Vol C Tables 4.2.6.8 and 6.1.1.4'
H H 0.0000 0.0000 'International Tables Vol C Tables 4.2.6.8 and 6.1.1.4'
Cu Cu -1.9646 0.5888 'International Tables Vol C Tables 4.2.6.8 and 6.1.1.4'
N N 0.0311 0.0180 'International Tables Vol C Tables 4.2.6.8 and 6.1.1.4'
Ni Ni -3.0029 0.5091 'International Tables Vol C Tables 4.2.6.8 and 6.1.1.4'
O O 0.0492 0.0322 'International Tables Vol C Tables 4.2.6.8 and 6.1.1.4'
P P 0.2955 0.4335 'International Tables Vol C Tables 4.2.6.8 and 6.1.1.4'
S S 0.3331 0.5567 'International Tables Vol C Tables 4.2.6.8 and 6.1.1.4'

loop_
_geom_angle_atom_site_label_1
_geom_angle_atom_site_label_2
_geom_angle_atom_site_label_3
_geom_angle
_geom_angle_site_symmetry_1
_geom_angle_site_symmetry_3
_geom_angle_publ_flag
S2 Cu1 Cu1 52.06(4) 7_566 2_565 ?
S2 Cu1 Cu1 57.96(4) 8_666 2_565 ?
S2 Cu1 S2 109.59(5) 8_666 7_566 ?
P1 Cu1 Cu1 104.93(4) . 2_565 ?
P1 Cu1 S2 96.45(5) . 7_566 ?
P1 Cu1 S2 107.66(6) . 8_666 ?
N4 Cu1 Cu1 124.84(12) . 2_565 ?
N4 Cu1 S2 106.59(13) . 8_666 ?
N4 Cu1 S2 105.92(13) . 7_566 ?
N4 Cu1 P1 129.28(13) . . ?
N3 Ni1 N3 179.4(2) 2_565 . ?
N3 Ni1 N3 90.004(2) 8_666 . ?
N3 Ni1 N3 89.999(2) 7_566 . ?
N3 Ni1 N3 179.4(2) 8_666 7_566 ?
N3 Ni1 N3 90.001(2) 2_565 8_666 ?
N3 Ni1 N3 90.001(2) 2_565 7_566 ?
C13 S1 C18 90.0(2) . . ?
Cu1 S2 Cu1 69.98(5) 7_566 8_666 ?
C13 S2 Cu1 108.94(17) . 8_666 ?
C13 S2 Cu1 110.98(17) . 7_566 ?
C8 P1 Cu1 111.07(18) . . ?
C10 P1 Cu1 115.94(19) . . ?
C10 P1 C8 103.1(2) . . ?
C10 P1 C11 104.4(3) . . ?
C11 P1 Cu1 118.61(19) . . ?
C11 P1 C8 101.7(3) . . ?
N4 N3 Ni1 118.4(3) . . ?
C13 N3 Ni1 124.5(3) . . ?
C13 N3 N4 117.1(4) . . ?
N3 N4 Cu1 116.4(3) . . ?
C18 N4 Cu1 131.7(3) . . ?
C18 N4 N3 111.9(4) . . ?
C20 C5 H5 118.6 . . ?
C30 C5 H5 118.6 . . ?
C30 C5 C20 122.7(9) . . ?
S2 C13 S1 124.4(3) . . ?
N3 C13 S1 110.3(4) . . ?
N3 C13 S2 125.3(4) . . ?
S3 C18 S1 122.3(3) . . ?
N4 C18 S1 110.6(4) . . ?
N4 C18 S3 127.0(4) . . ?
P1 C8 H8A 109.0 . . ?
P1 C8 H8B 109.0 . . ?
C8 C8 P1 113.0(4) 2_565 . ?
C8 C8 H8A 109.0 2_565 . ?
C8 C8 H8B 109.0 2_565 . ?
H8A C8 H8B 107.8 . . ?
C15 C9 H9 120.4 . . ?
C15 C9 C16 119.2(8) . . ?
C16 C9 H9 120.4 . . ?
C14 C10 P1 123.0(5) . . ?
C20 C10 P1 118.3(5) . . ?
C20 C10 C14 118.6(6) . . ?
C12 C11 P1 122.9(5) . . ?
C16 C11 P1 117.6(5) . . ?
C16 C11 C12 119.5(6) . . ?
C11 C12 H12 119.1 . . ?
C23 C12 C11 121.8(7) . . ?
C23 C12 H12 119.1 . . ?
C10 C14 H14 120.5 . . ?
C10 C14 C17 119.0(9) . . ?
C17 C14 H14 120.5 . . ?
C9 C15 H15 118.9 . . ?
C23 C15 C9 122.1(8) . . ?
C23 C15 H15 118.9 . . ?
C9 C16 H16 120.4 . . ?
C11 C16 C9 119.3(7) . . ?
C11 C16 H16 120.4 . . ?
C14 C17 H17 119.5 . . ?
C30 C17 C14 121.0(9) . . ?
C30 C17 H17 119.5 . . ?
C5 C20 H20 119.7 . . ?
C10 C20 C5 120.7(8) . . ?
C10 C20 H20 119.7 . . ?
C12 C23 H23 121.0 . . ?
C15 C23 C12 117.9(8) . . ?
C15 C23 H23 121.0 . . ?
C5 C30 C17 117.9(8) . . ?
C5 C30 H30 121.0 . . ?
C17 C30 H30 121.0 . . ?
O28 Ni2 O28 87.8(3) 2_665 3_655 ?
O28 Ni2 O28 87.8(3) 2_665 4_565 ?
O28 Ni2 O28 87.8(3) . 4_565 ?
O28 Ni2 O28 157.5(16) . 2_665 ?
O28 Ni2 O28 87.8(3) . 3_655 ?
O28 Ni2 O28 157.5(16) 3_655 4_565 ?
O28 Ni2 O28A 93.5(13) . 3_655 ?
O28 Ni2 O28A 88.5(13) . 4_565 ?
O28 Ni2 O28A 173.4(9) 3_655 4_565 ?
O28 Ni2 O28A 16.6(8) 3_655 3_655 ?
O28 Ni2 O28A 93.5(13) 2_665 4_565 ?
O28 Ni2 O28A 93.5(13) 3_655 2_665 ?
O28 Ni2 O28A 16.6(8) 4_565 4_565 ?
O28 Ni2 O28A 88.5(13) 4_565 2_665 ?
O28 Ni2 O28A 88.5(13) 2_665 3_655 ?
O28 Ni2 O28A 173.4(10) 4_565 3_655 ?
O28 Ni2 O28A 16.6(8) 2_665 2_665 ?
O28 Ni2 O28A 173.4(10) . 2_665 ?
O6 Ni2 O28 101.2(8) . 3_655 ?
O6 Ni2 O28 101.2(8) . 4_565 ?
O6 Ni2 O28 101.2(8) . 2_665 ?
O6 Ni2 O28 101.2(8) . . ?
O6 Ni2 O28A 84.9(2) . 4_565 ?
O6 Ni2 O28A 84.9(2) . 3_655 ?
O6 Ni2 O28A 84.9(2) . 2_665 ?
O6 Ni2 O28A 84.9(2) . . ?
O2 Ni2 O28 78.8(8) . . ?
O2 Ni2 O28 78.8(8) . 2_665 ?
O2 Ni2 O28 78.8(8) . 4_565 ?
O2 Ni2 O28 78.8(8) . 3_655 ?
O2 Ni2 O6 180.0 . . ?
O2 Ni2 O28A 95.1(2) . 2_665 ?
O2 Ni2 O28A 95.1(2) . 4_565 ?
O2 Ni2 O28A 95.1(2) . 3_655 ?
O28A Ni2 O28A 89.54(4) 3_655 . ?
O28A Ni2 O28A 89.54(4) 4_565 . ?
O28A Ni2 O28A 89.54(4) 2_665 4_565 ?
O28A Ni2 O28A 169.7(4) 2_665 . ?
O28A Ni2 O28A 89.54(4) 2_665 3_655 ?
O28A Ni2 O28A 169.7(4) 4_565 3_655 ?
C21 N7 C25 120(2) . . ?
C3 N7 C21 115(2) . . ?
C3 N7 C25 123(3) . . ?
N7 C21 H21A 109.5 . . ?
N7 C21 H21B 109.5 . . ?
N7 C21 H21C 109.5 . . ?
H21A C21 H21B 109.5 . . ?
H21A C21 H21C 109.5 . . ?
H21B C21 H21C 109.5 . . ?
N7 C25 H25A 109.5 . . ?
N7 C25 H25B 109.5 . . ?
N7 C25 H25C 109.5 . . ?
H25A C25 H25B 109.5 . . ?
H25A C25 H25C 109.5 . . ?
H25B C25 H25C 109.5 . . ?
C3 O28 Ni2 125.9(19) . . ?
N7 C3 H3 120.1 . . ?
O28 C3 N7 120(2) . . ?
O28 C3 H3 120.1 . . ?
O3 C2 H2 120.7 . . ?
O3 C2 N1 118.6(15) . . ?
N1 C2 H2 120.7 . . ?
C2 N1 C1 119.6(11) . . ?
C2 N1 C6 123.1(13) . . ?
C6 N1 C1 117.4(13) . . ?
N1 C1 H1A 109.5 . . ?
N1 C1 H1B 109.5 . . ?
N1 C1 H1C 109.5 . . ?
H1A C1 H1B 109.5 . . ?
H1A C1 H1C 109.5 . . ?
H1B C1 H1C 109.5 . . ?
N1 C6 H6C 109.5 . . ?
N1 C6 H6D 109.5 . . ?
N1 C6 H6E 109.5 . . ?
H6C C6 H6D 109.5 . . ?
H6C C6 H6E 109.5 . . ?
H6D C6 H6E 109.5 . . ?
O3A C2A H2AA 118.7 . . ?
O3A C2A N1A 123(2) . . ?
N1A C2A H2AA 118.7 . . ?
C2A N1A C1A 127(2) . . ?
C2A N1A C6A 120(2) . . ?
C6A N1A C1A 112(2) . . ?
N1A C1A H1AA 109.5 . . ?
N1A C1A H1AB 109.5 . . ?
N1A C1A H1AC 109.5 . . ?
H1AA C1A H1AB 109.5 . . ?
H1AA C1A H1AC 109.5 . . ?
H1AB C1A H1AC 109.5 . . ?
N1A C6A H6AA 109.5 . . ?
N1A C6A H6AB 109.5 . . ?
N1A C6A H6AC 109.5 . . ?
H6AA C6A H6AB 109.5 . . ?
H6AA C6A H6AC 109.5 . . ?
H6AB C6A H6AC 109.5 . . ?
Ni2 O6 H6A 112.6 . . ?
Ni2 O6 H6A 113(10) . 3_655 ?
Ni2 O6 H6A 113(10) . 4_565 ?
Ni2 O6 H6A 112.59(2) . 2_665 ?
Ni2 O6 H6B 112.59(9) . 2_665 ?
Ni2 O6 H6B 112.6 . . ?
Ni2 O6 H6B 113(10) . 4_565 ?
Ni2 O6 H6B 113(10) . 3_655 ?
H6A O6 H6A 81.5 . 4_565 ?
H6A O6 H6A 81.5 2_665 3_655 ?
H6A O6 H6A 134.8 3_655 4_565 ?
H6A O6 H6A 81.5 . 3_655 ?
H6A O6 H6A 134.8 . 2_665 ?
H6A O6 H6A 81.5 2_665 4_565 ?
H6A O6 H6B 101.5 2_665 2_665 ?
H6A O6 H6B 129.1 . 4_565 ?
H6A O6 H6B 101.5 3_655 3_655 ?
H6A O6 H6B 22.1 3_655 2_665 ?
H6A O6 H6B 60.4 3_655 4_565 ?
H6A O6 H6B 129.1 4_565 2_665 ?
H6A O6 H6B 101.5 4_565 4_565 ?
H6A O6 H6B 101.5 . . ?
H6A O6 H6B 22.1 2_665 4_565 ?
H6A O6 H6B 22.1 . 3_655 ?
H6A O6 H6B 60.4 . 2_665 ?
H6A O6 H6B 129.1 2_665 3_655 ?
H6A O6 H6B 60.4 4_565 3_655 ?
H6B O6 H6A 22.1 . 4_565 ?
H6B O6 H6A 129.1 . 3_655 ?
H6B O6 H6A 60.4 . 2_665 ?
H6B O6 H6B 134.8 . 2_665 ?
H6B O6 H6B 81.5 2_665 3_655 ?
H6B O6 H6B 81.5 . 3_655 ?
H6B O6 H6B 134.8 3_655 4_565 ?
H6B O6 H6B 81.5 . 4_565 ?
H6B O6 H6B 81.5 2_665 4_565 ?
Ni2 O2 H2A 131.4 . . ?
Ni2 O2 H2B 131.4 . . ?
H2A O2 H2B 97.1 . . ?
C3A O28A Ni2 125.7(6) . . ?
O28A C3A H3A 118.7 . . ?
O28A C3A N7A 122.7(8) . . ?
N7A C3A H3A 118.7 . . ?
C3A N7A C21A 117.5(9) . . ?
C3A N7A C25A 123.4(9) . . ?
C25A N7A C21A 119.0(8) . . ?
N7A C21A H21D 109.5 . . ?
N7A C21A H21E 109.5 . . ?
N7A C21A H21F 109.5 . . ?
H21D C21A H21E 109.5 . . ?
H21D C21A H21F 109.5 . . ?
H21E C21A H21F 109.5 . . ?
N7A C25A H25D 109.5 . . ?
N7A C25A H25E 109.5 . . ?
N7A C25A H25F 109.5 . . ?
H25D C25A H25E 109.5 . . ?
H25D C25A H25F 109.5 . . ?
H25E C25A H25F 109.5 . . ?

loop_
_geom_bond_atom_site_label_1
_geom_bond_atom_site_label_2
_geom_bond_distance
_geom_bond_site_symmetry_2
_geom_bond_publ_flag
Cu1 Cu1 2.8315(17) 2_565 ?
Cu1 S2 2.3767(15) 8_666 ?
Cu1 S2 2.5545(16) 7_566 ?
Cu1 P1 2.2258(14) . ?
Cu1 N4 1.996(4) . ?
Ni1 N3 1.891(4) . ?
Ni1 N3 1.891(4) 7_566 ?
Ni1 N3 1.891(4) 2_565 ?
Ni1 N3 1.891(4) 8_666 ?
S1 C13 1.730(5) . ?
S1 C18 1.769(5) . ?
S2 C13 1.728(5) . ?
S3 C18 1.682(5) . ?
P1 C8 1.848(5) . ?
P1 C10 1.824(6) . ?
P1 C11 1.832(6) . ?
N3 N4 1.388(6) . ?
N3 C13 1.296(6) . ?
N4 C18 1.327(7) . ?
C5 H5 0.9300 . ?
C5 C20 1.402(11) . ?
C5 C30 1.305(14) . ?
C8 C8 1.557(11) 2_565 ?
C8 H8A 0.9700 . ?
C8 H8B 0.9700 . ?
C9 H9 0.9300 . ?
C9 C15 1.380(14) . ?
C9 C16 1.405(11) . ?
C10 C14 1.383(9) . ?
C10 C20 1.364(10) . ?
C11 C12 1.384(8) . ?
C11 C16 1.377(10) . ?
C12 H12 0.9300 . ?
C12 C23 1.383(10) . ?
C14 H14 0.9300 . ?
C14 C17 1.411(12) . ?
C15 H15 0.9300 . ?
C15 C23 1.364(14) . ?
C16 H16 0.9300 . ?
C17 H17 0.9300 . ?
C17 C30 1.402(16) . ?
C20 H20 0.9300 . ?
C23 H23 0.9300 . ?
C30 H30 0.9300 . ?
Ni2 O28 2.056(16) 3_655 ?
Ni2 O28 2.056(16) 2_665 ?
Ni2 O28 2.056(16) 4_565 ?
Ni2 O28 2.056(16) . ?
Ni2 O6 2.047(9) . ?
Ni2 O2 2.025(11) . ?
Ni2 O28A 2.068(5) 4_565 ?
Ni2 O28A 2.068(5) 3_655 ?
Ni2 O28A 2.068(5) 2_665 ?
Ni2 O28A 2.068(5) . ?
N7 C21 1.449(10) . ?
N7 C25 1.453(10) . ?
N7 C3 1.324(10) . ?
C21 H21A 0.9600 . ?
C21 H21B 0.9600 . ?
C21 H21C 0.9600 . ?
C25 H25A 0.9600 . ?
C25 H25B 0.9600 . ?
C25 H25C 0.9600 . ?
O28 C3 1.227(10) . ?
C3 H3 0.9300 . ?
C2 H2 0.9300 . ?
C2 O3 1.244(9) . ?
C2 N1 1.318(9) . ?
N1 C1 1.449(8) . ?
N1 C6 1.444(8) . ?
C1 H1A 0.9600 . ?
C1 H1B 0.9600 . ?
C1 H1C 0.9600 . ?
C6 H6C 0.9600 . ?
C6 H6D 0.9600 . ?
C6 H6E 0.9600 . ?
O3A C2A 1.226(10) . ?
C2A H2AA 0.9300 . ?
C2A N1A 1.316(10) . ?
N1A C1A 1.453(10) . ?
N1A C6A 1.452(10) . ?
C1A H1AA 0.9600 . ?
C1A H1AB 0.9600 . ?
C1A H1AC 0.9600 . ?
C6A H6AA 0.9600 . ?
C6A H6AB 0.9600 . ?
C6A H6AC 0.9600 . ?
O6 H6A 0.9(6) 4_565 ?
O6 H6A 0.9011 2_665 ?
O6 H6A 0.9(6) 3_655 ?
O6 H6A 0.9010 . ?
O6 H6B 0.9011(10) 2_665 ?
O6 H6B 0.9(6) 4_565 ?
O6 H6B 0.9010 . ?
O6 H6B 0.9(6) 3_655 ?
O2 H2A 1.1772 . ?
O2 H2B 1.1772 . ?
O28A C3A 1.234(8) . ?
C3A H3A 0.9300 . ?
C3A N7A 1.313(7) . ?
N7A C21A 1.453(8) . ?
N7A C25A 1.452(9) . ?
C21A H21D 0.9600 . ?
C21A H21E 0.9600 . ?
C21A H21F 0.9600 . ?
C25A H25D 0.9600 . ?
C25A H25E 0.9600 . ?
C25A H25F 0.9600 . ?

loop_
_geom_torsion_atom_site_label_1
_geom_torsion_atom_site_label_2
_geom_torsion_atom_site_label_3
_geom_torsion_atom_site_label_4
_geom_torsion
_geom_torsion_site_symmetry_1
_geom_torsion_site_symmetry_2
_geom_torsion_site_symmetry_3
_geom_torsion_site_symmetry_4
_geom_torsion_publ_flag
Cu1 S2 C13 S1 -143.9(3) 7_566 . . . ?
Cu1 S2 C13 S1 141.0(3) 8_666 . . . ?
Cu1 S2 C13 N3 37.1(5) 7_566 . . . ?
Cu1 S2 C13 N3 -38.1(5) 8_666 . . . ?
Cu1 P1 C8 C8 61.9(4) . . . 2_565 ?
Cu1 P1 C10 C14 -139.1(5) . . . . ?
Cu1 P1 C10 C20 38.3(6) . . . . ?
Cu1 P1 C11 C12 -156.6(5) . . . . ?
Cu1 P1 C11 C16 23.3(6) . . . . ?
Cu1 N4 C18 S1 179.8(3) . . . . ?
Cu1 N4 C18 S3 0.6(8) . . . . ?
Ni1 N3 N4 Cu1 -1.0(4) . . . . ?
Ni1 N3 N4 C18 179.4(3) . . . . ?
Ni1 N3 C13 S1 -178.8(2) . . . . ?
Ni1 N3 C13 S2 0.4(6) . . . . ?
P1 C10 C14 C17 177.8(7) . . . . ?
P1 C10 C20 C5 -178.0(7) . . . . ?
P1 C11 C12 C23 -178.9(6) . . . . ?
P1 C11 C16 C9 -179.1(8) . . . . ?
N3 Ni1 N3 N4 91.6(3) 7_566 . . . ?
N3 Ni1 N3 N4 -87.8(3) 8_666 . . . ?
N3 Ni1 N3 C13 91.4(4) 8_666 . . . ?
N3 Ni1 N3 C13 -89.2(4) 7_566 . . . ?
N3 N4 C18 S1 -0.6(5) . . . . ?
N3 N4 C18 S3 -179.8(4) . . . . ?
N4 N3 C13 S1 0.4(5) . . . . ?
N4 N3 C13 S2 179.6(3) . . . . ?
C13 S1 C18 S3 180.0(4) . . . . ?
C13 S1 C18 N4 0.7(4) . . . . ?
C13 N3 N4 Cu1 179.8(3) . . . . ?
C13 N3 N4 C18 0.1(6) . . . . ?
C18 S1 C13 S2 -179.8(3) . . . . ?
C18 S1 C13 N3 -0.6(4) . . . . ?
C8 P1 C10 C14 99.3(6) . . . . ?
C8 P1 C10 C20 -83.3(6) . . . . ?
C8 P1 C11 C12 -34.5(6) . . . . ?
C8 P1 C11 C16 145.4(6) . . . . ?
C9 C15 C23 C12 -2.0(17) . . . . ?
C10 P1 C8 C8 -173.2(3) . . . 2_565 ?
C10 P1 C11 C12 72.5(6) . . . . ?
C10 P1 C11 C16 -107.6(6) . . . . ?
C10 C14 C17 C30 0.2(16) . . . . ?
C11 P1 C8 C8 -65.2(4) . . . 2_565 ?
C11 P1 C10 C14 -6.6(6) . . . . ?
C11 P1 C10 C20 170.7(6) . . . . ?
C11 C12 C23 C15 -0.7(13) . . . . ?
C12 C11 C16 C9 0.8(12) . . . . ?
C14 C10 C20 C5 -0.6(12) . . . . ?
C14 C17 C30 C5 -0.9(18) . . . . ?
C15 C9 C16 C11 -3.3(16) . . . . ?
C16 C9 C15 C23 4.0(18) . . . . ?
C16 C11 C12 C23 1.2(11) . . . . ?
C20 C5 C30 C17 0.8(18) . . . . ?
C20 C10 C14 C17 0.5(12) . . . . ?
C30 C5 C20 C10 -0.1(17) . . . . ?
Ni2 O28 C3 N7 179(3) . . . . ?
Ni2 O28A C3A N7A -176.2(7) . . . . ?
C21 N7 C3 O28 -1(6) . . . . ?
C25 N7 C3 O28 -163(5) . . . . ?
O3 C2 N1 C1 175.2(15) . . . . ?
O3 C2 N1 C6 -4(2) . . . . ?
O3A C2A N1A C1A 0.0(4) . . . . ?
O3A C2A N1A C6A -179.9(3) . . . . ?
O28A C3A N7A C21A 179.8(9) . . . . ?
O28A C3A N7A C25A 2.1(15) . . . . ?

loop_
_smtbx_masks_void_nr
_smtbx_masks_void_average_x
_smtbx_masks_void_average_y
_smtbx_masks_void_average_z
_smtbx_masks_void_volume
_smtbx_masks_void_count_electrons
_smtbx_masks_void_content
1 0.250 0.250 0.771 129.6 30.5 '3 H2O'
2 0.750 0.750 0.229 129.6 30.7 '3 H2O'
